data_4001520
loop_
_publ_author_name
'Florja\'nczyk, Zbigniew'
'Lasota, Anna'
'Wolak, Andrzej'
'Zachara, Janusz'

_publ_section_title
;
 Organically Modified Aluminum Phosphates:&#x00A0; Synthesis and
 Characterization of Model Compounds Containing Diphenyl Phosphate Ligands
;
_journal_issue 7
_journal_name_full 'Chemistry of Materials'
_journal_page_first 1995
_journal_paper_doi 10.1021/cm0526718
_journal_volume 18
_journal_year 2006
_chemical_formula_sum 'C40 H56 Al2 O8 P2'
_chemical_formula_weight 780.75
_chemical_name_systematic
;
 bis((\m2-diethylphosphato-O,O')-di-t-butyl-aluminium)
;
_space_group_IT_number 14
_symmetry_cell_setting monoclinic
_symmetry_space_group_name_Hall '-P 2yn'
_symmetry_space_group_name_H-M 'P 1 21/n 1'
_atom_sites_solution_hydrogens geom
_atom_sites_solution_primary direct
_atom_sites_solution_secondary difmap
_audit_creation_method SHELXL-97
_cell_angle_alpha 90.00
_cell_angle_beta 102.263(3)
_cell_angle_gamma 90.00
_cell_formula_units_Z 4
_cell_length_a 12.2213(2)
_cell_length_b 18.1079(2)
_cell_length_c 20.3613(2)
_cell_measurement_temperature 150(1)
_cell_volume 4403.18(11)
_computing_cell_refinement 'Denzo and Scalepak (Otwinowski & Minor, 1997)'
_computing_data_collection 'Collect data collection software (Nonius B.V., 1998)'
_computing_data_reduction 'Denzo and Scalepak (Otwinowski & Minor, 1997)'
_computing_molecular_graphics 'ORTEP-3 (Johnson & Burnet, 1996)'
_computing_structure_refinement 'SHELXL-97 (Sheldrick, 1997)'
_computing_structure_solution 'SHELXS-97 (Sheldrick, 1990)'
_diffrn_ambient_temperature 150(1)
_diffrn_detector_area_resol_mean
;
1242 (horizontal) x 1152 (vertical) pixels, CCD pixel size is 22.5 x 22.5 \mm
which gives at the input a pixel of 110 x 110 \mm (with 2 x 2 binning)
;
_diffrn_measured_fraction_theta_full 0.997
_diffrn_measured_fraction_theta_max 0.997
_diffrn_measurement_device_type KappaCCD
_diffrn_measurement_method
;
350 frames via \o rotation (rotation angle 1.7\%) and 2*300 s per frame)   
;
_diffrn_radiation_monochromator graphite
_diffrn_radiation_source 'fine-focus sealed tube'
_diffrn_radiation_type MoK\a
_diffrn_radiation_wavelength 0.71073
_diffrn_reflns_av_R_equivalents 0.0211
_diffrn_reflns_av_sigmaI/netI 0.0311
_diffrn_reflns_limit_h_max 15
_diffrn_reflns_limit_h_min -15
_diffrn_reflns_limit_k_max 23
_diffrn_reflns_limit_k_min -23
_diffrn_reflns_limit_l_max 26
_diffrn_reflns_limit_l_min -26
_diffrn_reflns_number 63149
_diffrn_reflns_theta_full 27.49
_diffrn_reflns_theta_max 27.49
_diffrn_reflns_theta_min 3.04
_exptl_absorpt_coefficient_mu 0.185
_exptl_absorpt_correction_type none
_exptl_crystal_colour white
_exptl_crystal_density_diffrn 1.178
_exptl_crystal_density_method 'not measured'
_exptl_crystal_description prismatic
_exptl_crystal_F_000 1664
_exptl_crystal_size_max 0.28
_exptl_crystal_size_mid 0.24
_exptl_crystal_size_min 0.20
_refine_diff_density_max 0.339
_refine_diff_density_min -0.317
_refine_diff_density_rms 0.042
_refine_ls_extinction_coef 0.0010(5)
_refine_ls_extinction_expression Fc^*^=kFc[1+0.001xFc^2^\l^3^/sin(2\q)]^-1/4^
_refine_ls_extinction_method SHELXL
_refine_ls_goodness_of_fit_ref 1.056
_refine_ls_hydrogen_treatment riding
_refine_ls_matrix_type full
_refine_ls_number_parameters 512
_refine_ls_number_reflns 10083
_refine_ls_number_restraints 0
_refine_ls_restrained_S_all 1.056
_refine_ls_R_factor_all 0.0600
_refine_ls_R_factor_gt 0.0454
_refine_ls_shift/su_max 0.033
_refine_ls_shift/su_mean 0.002
_refine_ls_structure_factor_coef Fsqd
_refine_ls_weighting_details 'calc w=1/[\s^2^(Fo^2^)+(0.0440P)^2^+2.1775P] where P=(Fo^2^+2Fc^2^)/3'
_refine_ls_weighting_scheme calc
_refine_ls_wR_factor_gt 0.1038
_refine_ls_wR_factor_ref 0.1092
_reflns_number_gt 8279
_reflns_number_total 10083
_reflns_threshold_expression I>2\s(I)
_cod_data_source_file cm0526718si20051202_111129.cif
_cod_data_source_block aw44
_cod_depositor_comments
;
The following automatic conversions were performed:

'_symmetry_cell_setting' value 'Monoclinic' changed to 'monoclinic'
according to /home/saulius/struct/CIF-dictionaries/cif_core.dic
dictionary named 'cif_core.dic' version 2.4.1 from 2010-06-29.

Automatic conversion script
Id: cif_fix_values 1715 2011-07-08 13:25:40Z adriana 
;
_cod_original_sg_symbol_Hall -P_2yn
_cod_original_sg_symbol_H-M P21/n
_cod_database_code 4001520

loop_
_symmetry_equiv_pos_as_xyz
'x, y, z'
'-x+1/2, y+1/2, -z+1/2'
'-x, -y, -z'
'x-1/2, -y-1/2, z-1/2'

loop_
_atom_site_label
_atom_site_type_symbol
_atom_site_fract_x
_atom_site_fract_y
_atom_site_fract_z
_atom_site_U_iso_or_equiv
_atom_site_adp_type
_atom_site_occupancy
_atom_site_symmetry_multiplicity
_atom_site_calc_flag
_atom_site_refinement_flags
_atom_site_disorder_assembly
_atom_site_disorder_group
Al1 Al 0.46256(4) 0.20169(3) 0.14854(2) 0.02373(12) Uani 1 1 d . . .
Al2 Al 0.55194(4) 0.02738(3) 0.32623(2) 0.02366(12) Uani 1 1 d . A .
P1 P 0.40717(4) 0.17722(2) 0.29341(2) 0.02602(11) Uani 1 1 d . . .
P2 P 0.60536(3) 0.05081(2) 0.18009(2) 0.02366(11) Uani 1 1 d . . .
O1 O 0.43200(10) 0.21105(6) 0.23154(6) 0.0328(3) Uani 1 1 d . . .
O2 O 0.56339(9) 0.12674(6) 0.16138(6) 0.0287(3) Uani 1 1 d . . .
O3 O 0.58324(10) 0.01872(6) 0.24324(5) 0.0305(3) Uani 1 1 d . . .
O4 O 0.44839(10) 0.10083(6) 0.31056(6) 0.0323(3) Uani 1 1 d . . .
O5 O 0.27641(9) 0.17984(6) 0.28409(6) 0.0296(3) Uani 1 1 d . . .
O6 O 0.45850(10) 0.22583(6) 0.35625(6) 0.0319(3) Uani 1 1 d . . .
O7 O 0.73617(9) 0.04891(6) 0.18760(6) 0.0297(3) Uani 1 1 d . . .
O8 O 0.55305(9) -0.00020(6) 0.11902(5) 0.0286(3) Uani 1 1 d . . .
C1 C 0.21851(14) 0.13997(9) 0.32606(9) 0.0316(4) Uani 1 1 d . . .
C2 C 0.13100(17) 0.09716(12) 0.29433(11) 0.0474(5) Uani 1 1 d . . .
H2 H 0.1123 0.0945 0.2477 0.057 Uiso 1 1 calc R . .
C3 C 0.0705(2) 0.05762(14) 0.33324(15) 0.0653(7) Uani 1 1 d . . .
H3 H 0.0104 0.0284 0.3125 0.078 Uiso 1 1 calc R . .
C4 C 0.0992(2) 0.06154(14) 0.40196(14) 0.0624(7) Uani 1 1 d . . .
H4 H 0.0593 0.0344 0.4278 0.075 Uiso 1 1 calc R . .
C5 C 0.1861(2) 0.10519(13) 0.43261(11) 0.0529(6) Uani 1 1 d . . .
H5 H 0.2044 0.1080 0.4793 0.063 Uiso 1 1 calc R . .
C6 C 0.24773(16) 0.14553(11) 0.39497(9) 0.0398(4) Uani 1 1 d . . .
H6 H 0.3069 0.1754 0.4157 0.048 Uiso 1 1 calc R . .
C7 C 0.45642(15) 0.30354(9) 0.35822(8) 0.0303(4) Uani 1 1 d . . .
C8 C 0.36324(18) 0.34390(11) 0.33343(13) 0.0589(6) Uani 1 1 d . . .
H8 H 0.2971 0.3209 0.3123 0.071 Uiso 1 1 calc R . .
C9 C 0.3683(2) 0.42029(12) 0.34025(14) 0.0623(7) Uani 1 1 d . . .
H9 H 0.3048 0.4484 0.3234 0.075 Uiso 1 1 calc R . .
C10 C 0.4632(2) 0.45426(11) 0.37063(12) 0.0578(6) Uani 1 1 d . . .
H10 H 0.4659 0.5054 0.3749 0.069 Uiso 1 1 calc R . .
C11 C 0.5556(3) 0.41243(14) 0.39511(19) 0.1029(13) Uani 1 1 d . . .
H11 H 0.6218 0.4355 0.4162 0.123 Uiso 1 1 calc R . .
C12 C 0.5526(2) 0.33636(12) 0.38919(15) 0.0771(9) Uani 1 1 d . . .
H12 H 0.6159 0.3083 0.4063 0.092 Uiso 1 1 calc R . .
C13 C 0.79209(14) 0.08739(10) 0.14426(9) 0.0325(4) Uani 1 1 d . . .
C14 C 0.77174(16) 0.07238(13) 0.07689(10) 0.0458(5) Uani 1 1 d . . .
H14 H 0.7179 0.0379 0.0579 0.055 Uiso 1 1 calc R . .
C15 C 0.83383(19) 0.11021(17) 0.03739(12) 0.0663(7) Uani 1 1 d . . .
H15 H 0.8214 0.1011 -0.0085 0.080 Uiso 1 1 calc R . .
C16 C 0.9129(2) 0.16074(17) 0.06623(17) 0.0773(9) Uani 1 1 d . . .
H16 H 0.9539 0.1859 0.0397 0.093 Uiso 1 1 calc R . .
C17 C 0.9319(2) 0.17442(15) 0.13306(18) 0.0748(8) Uani 1 1 d . . .
H17 H 0.9863 0.2085 0.1522 0.090 Uiso 1 1 calc R . .
C18 C 0.87086(17) 0.13788(12) 0.17326(13) 0.0537(6) Uani 1 1 d . . .
H18 H 0.8833 0.1476 0.2191 0.064 Uiso 1 1 calc R . .
C19 C 0.54120(14) -0.07755(9) 0.12429(8) 0.0271(3) Uani 1 1 d . . .
C20 C 0.43939(15) -0.10644(10) 0.09325(9) 0.0373(4) Uani 1 1 d . . .
H20 H 0.3823 -0.0758 0.0711 0.045 Uiso 1 1 calc R . .
C21 C 0.42316(17) -0.18206(11) 0.09560(11) 0.0455(5) Uani 1 1 d . . .
H21 H 0.3547 -0.2024 0.0748 0.055 Uiso 1 1 calc R . .
C22 C 0.50796(18) -0.22718(10) 0.12858(10) 0.0452(5) Uani 1 1 d . . .
H22 H 0.4968 -0.2779 0.1303 0.054 Uiso 1 1 calc R . .
C23 C 0.60926(18) -0.19678(10) 0.15897(10) 0.0437(5) Uani 1 1 d . . .
H23 H 0.6665 -0.2273 0.1812 0.052 Uiso 1 1 calc R . .
C24 C 0.62730(15) -0.12110(10) 0.15700(9) 0.0352(4) Uani 1 1 d . . .
H24 H 0.6959 -0.1006 0.1773 0.042 Uiso 1 1 calc R . .
C25 C 0.54650(15) 0.29141(9) 0.13437(9) 0.0346(4) Uani 1 1 d . . .
C26 C 0.6423(2) 0.30249(14) 0.19478(12) 0.0647(7) Uani 1 1 d . . .
H26A H 0.6869 0.3438 0.1868 0.097 Uiso 1 1 calc R . .
H26B H 0.6880 0.2589 0.2017 0.097 Uiso 1 1 calc R . .
H26C H 0.6126 0.3118 0.2340 0.097 Uiso 1 1 calc R . .
C27 C 0.4734(2) 0.35910(13) 0.1266(2) 0.1091(14) Uani 1 1 d . . .
H27A H 0.4380 0.3630 0.1642 0.164 Uiso 1 1 calc R . .
H27B H 0.4172 0.3553 0.0859 0.164 Uiso 1 1 calc R . .
H27C H 0.5185 0.4022 0.1246 0.164 Uiso 1 1 calc R . .
C28 C 0.6010(3) 0.28217(17) 0.07398(14) 0.0919(11) Uani 1 1 d . . .
H28A H 0.5442 0.2823 0.0334 0.138 Uiso 1 1 calc R . .
H28B H 0.6410 0.2362 0.0777 0.138 Uiso 1 1 calc R . .
H28C H 0.6521 0.3222 0.0729 0.138 Uiso 1 1 calc R . .
C29 C 0.32546(14) 0.16549(10) 0.08723(9) 0.0343(4) Uani 1 1 d . . .
C30 C 0.23276(18) 0.22394(14) 0.07764(15) 0.0664(7) Uani 1 1 d . . .
H30A H 0.2559 0.2667 0.0562 0.100 Uiso 1 1 calc R . .
H30B H 0.2187 0.2377 0.1206 0.100 Uiso 1 1 calc R . .
H30C H 0.1656 0.2041 0.0501 0.100 Uiso 1 1 calc R . .
C31 C 0.28030(17) 0.09585(11) 0.11561(11) 0.0465(5) Uani 1 1 d . . .
H31A H 0.2614 0.1073 0.1579 0.070 Uiso 1 1 calc R . .
H31B H 0.3366 0.0580 0.1221 0.070 Uiso 1 1 calc R . .
H31C H 0.2147 0.0788 0.0846 0.070 Uiso 1 1 calc R . .
C32 C 0.35132(19) 0.14419(16) 0.01928(10) 0.0627(7) Uani 1 1 d . . .
H32A H 0.2855 0.1236 -0.0090 0.094 Uiso 1 1 calc R . .
H32B H 0.4105 0.1083 0.0261 0.094 Uiso 1 1 calc R . .
H32C H 0.3741 0.1873 -0.0018 0.094 Uiso 1 1 calc R . .
C33 C 0.68889(15) 0.06618(10) 0.38576(9) 0.0332(4) Uani 1 1 d . . .
C34 C 0.72922(17) 0.13769(10) 0.35794(11) 0.0439(5) Uani 1 1 d . . .
H34A H 0.6716 0.1745 0.3536 0.066 Uiso 1 1 calc R . .
H34B H 0.7457 0.1282 0.3147 0.066 Uiso 1 1 calc R . .
H34C H 0.7955 0.1551 0.3881 0.066 Uiso 1 1 calc R . .
C35 C 0.6680(2) 0.08301(15) 0.45589(10) 0.0622(7) Uani 1 1 d . . .
H35A H 0.6468 0.0385 0.4755 0.093 Uiso 1 1 calc R . .
H35B H 0.6090 0.1187 0.4523 0.093 Uiso 1 1 calc R . .
H35C H 0.7352 0.1024 0.4838 0.093 Uiso 1 1 calc R . .
C36 C 0.78372(18) 0.00939(12) 0.39240(13) 0.0577(6) Uani 1 1 d . . .
H36A H 0.8494 0.0282 0.4222 0.087 Uiso 1 1 calc R . .
H36B H 0.8000 0.0003 0.3490 0.087 Uiso 1 1 calc R . .
H36C H 0.7611 -0.0359 0.4102 0.087 Uiso 1 1 calc R . .
C37 C 0.47248(15) -0.06367(9) 0.34472(9) 0.0318(4) Uani 1 1 d . . .
C38 C 0.5360(3) -0.1077(2) 0.4061(2) 0.0513(9) Uani 0.60(2) 1 d P A 1
H38A H 0.5484 -0.0767 0.4453 0.077 Uiso 0.60(2) 1 calc PR A 1
H38B H 0.6068 -0.1239 0.3980 0.077 Uiso 0.60(2) 1 calc PR A 1
H38C H 0.4924 -0.1499 0.4133 0.077 Uiso 0.60(2) 1 calc PR A 1
C39 C 0.4463(4) -0.1174(2) 0.2854(2) 0.0560(11) Uani 0.60(2) 1 d P A 1
H39A H 0.4021 -0.1576 0.2962 0.084 Uiso 0.60(2) 1 calc PR A 1
H39B H 0.5150 -0.1362 0.2763 0.084 Uiso 0.60(2) 1 calc PR A 1
H39C H 0.4054 -0.0920 0.2464 0.084 Uiso 0.60(2) 1 calc PR A 1
C40 C 0.3566(3) -0.0450(2) 0.3616(3) 0.0569(12) Uani 0.60(2) 1 d P A 1
H40A H 0.3212 -0.0897 0.3714 0.085 Uiso 0.60(2) 1 calc PR A 1
H40B H 0.3100 -0.0209 0.3238 0.085 Uiso 0.60(2) 1 calc PR A 1
H40C H 0.3676 -0.0128 0.3999 0.085 Uiso 0.60(2) 1 calc PR A 1
C38A C 0.3820(7) -0.0748(5) 0.2820(4) 0.081(2) Uani 0.40(2) 1 d P A 2
H38D H 0.3348 -0.1152 0.2888 0.121 Uiso 0.40(2) 1 calc PR A 2
H38E H 0.4160 -0.0857 0.2447 0.121 Uiso 0.40(2) 1 calc PR A 2
H38F H 0.3379 -0.0307 0.2727 0.121 Uiso 0.40(2) 1 calc PR A 2
C39A C 0.4219(9) -0.0503(5) 0.4018(4) 0.090(3) Uani 0.40(2) 1 d P A 2
H39D H 0.3738 -0.0909 0.4069 0.135 Uiso 0.40(2) 1 calc PR A 2
H39E H 0.3788 -0.0056 0.3947 0.135 Uiso 0.40(2) 1 calc PR A 2
H39F H 0.4796 -0.0457 0.4418 0.135 Uiso 0.40(2) 1 calc PR A 2
C40A C 0.5517(7) -0.1284(4) 0.3523(7) 0.109(4) Uani 0.40(2) 1 d P A 2
H40D H 0.6121 -0.1205 0.3903 0.163 Uiso 0.40(2) 1 calc PR A 2
H40E H 0.5813 -0.1332 0.3124 0.163 Uiso 0.40(2) 1 calc PR A 2
H40F H 0.5123 -0.1727 0.3589 0.163 Uiso 0.40(2) 1 calc PR A 2

loop_
_atom_site_aniso_label
_atom_site_aniso_U_11
_atom_site_aniso_U_22
_atom_site_aniso_U_33
_atom_site_aniso_U_23
_atom_site_aniso_U_13
_atom_site_aniso_U_12
Al1 0.0251(2) 0.0197(2) 0.0266(2) 0.00388(18) 0.00612(19) -0.00020(18)
Al2 0.0287(3) 0.0192(2) 0.0238(2) 0.00217(18) 0.00733(19) 0.00211(18)
P1 0.0291(2) 0.0210(2) 0.0294(2) -0.00010(16) 0.00941(17) 0.00345(16)
P2 0.0262(2) 0.0215(2) 0.0242(2) 0.00035(15) 0.00729(16) 0.00159(16)
O1 0.0416(7) 0.0258(6) 0.0349(6) 0.0005(5) 0.0171(5) 0.0009(5)
O2 0.0291(6) 0.0228(6) 0.0356(6) 0.0028(5) 0.0100(5) 0.0035(5)
O3 0.0424(7) 0.0252(6) 0.0266(6) 0.0000(5) 0.0132(5) 0.0011(5)
O4 0.0335(6) 0.0223(6) 0.0429(7) 0.0014(5) 0.0123(5) 0.0050(5)
O5 0.0290(6) 0.0309(6) 0.0303(6) 0.0041(5) 0.0091(5) 0.0039(5)
O6 0.0381(7) 0.0233(6) 0.0323(6) -0.0012(5) 0.0028(5) 0.0043(5)
O7 0.0252(6) 0.0321(6) 0.0314(6) 0.0037(5) 0.0052(5) 0.0033(5)
O8 0.0346(6) 0.0248(6) 0.0259(6) -0.0004(5) 0.0054(5) -0.0008(5)
C1 0.0319(9) 0.0274(8) 0.0394(9) 0.0041(7) 0.0159(7) 0.0074(7)
C2 0.0441(11) 0.0468(12) 0.0530(12) -0.0015(10) 0.0144(9) -0.0075(9)
C3 0.0547(14) 0.0558(15) 0.091(2) 0.0022(13) 0.0275(13) -0.0182(12)
C4 0.0612(15) 0.0543(14) 0.0840(18) 0.0196(13) 0.0429(14) 0.0043(12)
C5 0.0615(14) 0.0567(14) 0.0495(12) 0.0158(10) 0.0321(11) 0.0181(11)
C6 0.0410(11) 0.0438(11) 0.0385(10) 0.0022(8) 0.0170(8) 0.0086(8)
C7 0.0380(9) 0.0234(8) 0.0289(8) -0.0025(7) 0.0062(7) 0.0031(7)
C8 0.0386(11) 0.0313(10) 0.0984(19) -0.0122(11) -0.0042(11) 0.0062(9)
C9 0.0497(13) 0.0323(11) 0.0963(19) -0.0100(12) -0.0041(12) 0.0141(10)
C10 0.0662(15) 0.0252(10) 0.0735(16) -0.0072(10) -0.0044(12) 0.0021(10)
C11 0.0741(19) 0.0361(13) 0.163(3) -0.0178(17) -0.053(2) -0.0008(13)
C12 0.0591(15) 0.0332(11) 0.113(2) -0.0101(13) -0.0395(15) 0.0071(11)
C13 0.0222(8) 0.0315(9) 0.0453(10) 0.0084(8) 0.0104(7) 0.0058(7)
C14 0.0292(10) 0.0679(14) 0.0409(10) 0.0102(10) 0.0088(8) -0.0001(9)
C15 0.0392(12) 0.109(2) 0.0534(13) 0.0332(14) 0.0166(10) 0.0082(13)
C16 0.0401(13) 0.092(2) 0.106(2) 0.0510(18) 0.0293(14) -0.0002(13)
C17 0.0500(15) 0.0634(17) 0.115(3) 0.0098(16) 0.0273(15) -0.0195(12)
C18 0.0397(11) 0.0494(13) 0.0738(15) -0.0078(11) 0.0162(11) -0.0098(10)
C19 0.0330(9) 0.0240(8) 0.0261(8) -0.0046(6) 0.0100(7) -0.0010(7)
C20 0.0326(9) 0.0344(10) 0.0428(10) -0.0045(8) 0.0035(8) 0.0004(8)
C21 0.0412(11) 0.0378(11) 0.0561(12) -0.0114(9) 0.0075(9) -0.0105(9)
C22 0.0581(13) 0.0255(9) 0.0531(12) -0.0088(8) 0.0141(10) -0.0063(9)
C23 0.0514(12) 0.0286(9) 0.0479(11) -0.0039(8) 0.0035(9) 0.0083(8)
C24 0.0355(10) 0.0285(9) 0.0398(10) -0.0071(7) 0.0037(8) 0.0021(7)
C25 0.0387(10) 0.0247(8) 0.0401(10) 0.0063(7) 0.0074(8) -0.0061(7)
C26 0.0634(15) 0.0599(15) 0.0659(15) 0.0037(12) 0.0027(12) -0.0308(12)
C27 0.0630(18) 0.0270(12) 0.227(4) 0.0303(18) 0.007(2) -0.0013(12)
C28 0.141(3) 0.082(2) 0.0683(17) -0.0085(15) 0.0575(18) -0.067(2)
C29 0.0272(9) 0.0379(10) 0.0368(9) 0.0031(8) 0.0047(7) -0.0032(7)
C30 0.0323(11) 0.0555(14) 0.101(2) 0.0135(14) -0.0084(12) 0.0047(10)
C31 0.0416(11) 0.0413(11) 0.0562(12) -0.0056(9) 0.0096(9) -0.0162(9)
C32 0.0456(12) 0.105(2) 0.0358(11) -0.0083(12) 0.0045(9) -0.0252(13)
C33 0.0354(9) 0.0310(9) 0.0321(9) 0.0009(7) 0.0047(7) -0.0029(7)
C34 0.0429(11) 0.0346(10) 0.0529(12) 0.0002(9) 0.0074(9) -0.0092(8)
C35 0.0741(16) 0.0770(17) 0.0335(11) -0.0103(11) 0.0068(10) -0.0260(14)
C36 0.0379(11) 0.0475(13) 0.0800(17) 0.0130(12) -0.0049(11) 0.0032(10)
C37 0.0374(9) 0.0233(8) 0.0368(9) 0.0007(7) 0.0124(7) -0.0010(7)
C38 0.058(2) 0.036(2) 0.056(2) 0.0226(17) 0.0038(19) -0.0072(17)
C39 0.087(3) 0.039(2) 0.048(2) -0.0119(18) 0.027(2) -0.033(2)
C40 0.049(2) 0.038(2) 0.096(4) 0.018(2) 0.043(2) 0.0035(18)
C38A 0.088(6) 0.076(5) 0.077(5) -0.003(4) 0.016(4) -0.056(5)
C39A 0.139(8) 0.075(5) 0.081(5) -0.020(5) 0.077(5) -0.063(6)
C40A 0.084(6) 0.026(3) 0.221(12) 0.027(5) 0.042(7) -0.006(3)

loop_
_atom_type_symbol
_atom_type_description
_atom_type_scat_dispersion_real
_atom_type_scat_dispersion_imag
_atom_type_scat_source
C C 0.0033 0.0016 'International Tables Vol C Tables 4.2.6.8 and 6.1.1.4'
H H 0.0000 0.0000 'International Tables Vol C Tables 4.2.6.8 and 6.1.1.4'
O O 0.0106 0.0060 'International Tables Vol C Tables 4.2.6.8 and 6.1.1.4'
Al Al 0.0645 0.0514 'International Tables Vol C Tables 4.2.6.8 and 6.1.1.4'
P P 0.1023 0.0942 'International Tables Vol C Tables 4.2.6.8 and 6.1.1.4'

loop_
_geom_angle_atom_site_label_1
_geom_angle_atom_site_label_2
_geom_angle_atom_site_label_3
_geom_angle
O1 Al1 O2 101.75(6)
O1 Al1 C25 105.98(7)
O2 Al1 C25 106.16(7)
O1 Al1 C29 107.74(7)
O2 Al1 C29 107.55(7)
C25 Al1 C29 125.27(8)
O3 Al2 O4 100.15(6)
O3 Al2 C33 106.45(7)
O4 Al2 C33 108.37(7)
O3 Al2 C37 108.19(6)
O4 Al2 C37 106.86(7)
C33 Al2 C37 124.24(8)
O4 P1 O1 117.48(7)
O4 P1 O5 109.98(7)
O1 P1 O5 105.70(7)
O4 P1 O6 105.85(7)
O1 P1 O6 109.94(7)
O5 P1 O6 107.58(6)
O3 P2 O2 117.79(7)
O3 P2 O8 109.65(6)
O2 P2 O8 106.27(6)
O3 P2 O7 105.96(7)
O2 P2 O7 109.44(6)
O8 P2 O7 107.34(6)
P1 O1 Al1 150.33(8)
P2 O2 Al1 156.12(8)
P2 O3 Al2 152.04(8)
P1 O4 Al2 155.53(8)
C1 O5 P1 122.52(10)
C7 O6 P1 125.23(10)
C13 O7 P2 123.09(10)
C19 O8 P2 123.56(10)
C2 C1 C6 122.08(18)
C2 C1 O5 116.39(16)
C6 C1 O5 121.52(16)
C1 C2 C3 118.7(2)
C4 C3 C2 120.2(2)
C5 C4 C3 120.2(2)
C4 C5 C6 120.8(2)
C1 C6 C5 118.0(2)
C12 C7 C8 121.05(18)
C12 C7 O6 115.77(16)
C8 C7 O6 123.12(17)
C7 C8 C9 118.9(2)
C10 C9 C8 121.2(2)
C9 C10 C11 118.8(2)
C10 C11 C12 121.2(2)
C7 C12 C11 119.0(2)
C18 C13 C14 121.80(19)
C18 C13 O7 116.79(18)
C14 C13 O7 121.35(16)
C13 C14 C15 118.3(2)
C16 C15 C14 120.1(2)
C17 C16 C15 120.5(2)
C16 C17 C18 120.5(2)
C13 C18 C17 118.8(2)
C24 C19 C20 122.12(16)
C24 C19 O8 121.79(15)
C20 C19 O8 116.07(15)
C19 C20 C21 118.86(18)
C22 C21 C20 120.30(18)
C23 C22 C21 119.61(18)
C22 C23 C24 120.97(19)
C19 C24 C23 118.14(17)
C27 C25 C26 108.4(2)
C27 C25 C28 110.8(2)
C26 C25 C28 105.9(2)
C27 C25 Al1 111.74(15)
C26 C25 Al1 108.96(13)
C28 C25 Al1 110.88(14)
C30 C29 C32 110.33(19)
C30 C29 C31 107.44(16)
C32 C29 C31 106.99(17)
C30 C29 Al1 110.85(14)
C32 C29 Al1 110.12(12)
C31 C29 Al1 111.00(12)
C35 C33 C36 108.86(18)
C35 C33 C34 107.79(16)
C36 C33 C34 107.58(16)
C35 C33 Al2 110.81(13)
C36 C33 Al2 109.97(13)
C34 C33 Al2 111.71(12)
C39A C37 C40A 115.0(6)
C39A C37 C38A 109.8(6)
C40A C37 C38A 108.7(6)
C39 C37 C38 107.2(3)
C39 C37 C40 105.3(3)
C38 C37 C40 104.9(3)
C39A C37 Al2 108.8(3)
C40A C37 Al2 109.6(3)
C38A C37 Al2 104.4(3)
C39 C37 Al2 113.92(17)
C38 C37 Al2 113.51(17)
C40 C37 Al2 111.31(18)

loop_
_geom_bond_atom_site_label_1
_geom_bond_atom_site_label_2
_geom_bond_distance
Al1 O1 1.8145(12)
Al1 O2 1.8145(12)
Al1 C25 1.9750(17)
Al1 C29 1.9766(18)
Al2 O3 1.8167(12)
Al2 O4 1.8170(12)
Al2 C33 1.9754(18)
Al2 C37 1.9895(17)
P1 O1 1.4888(12)
P1 O4 1.4880(11)
P1 O5 1.5695(12)
P1 O6 1.5699(12)
P2 O3 1.4872(11)
P2 O2 1.4884(11)
P2 O8 1.5719(11)
P2 O7 1.5738(12)
O5 C1 1.417(2)
O6 C7 1.4082(19)
O7 C13 1.410(2)
O8 C19 1.4144(19)
C1 C2 1.367(3)
C1 C6 1.376(3)
C2 C3 1.391(3)
C3 C4 1.370(4)
C4 C5 1.364(4)
C5 C6 1.390(3)
C7 C12 1.348(3)
C7 C8 1.357(3)
C8 C9 1.390(3)
C9 C10 1.342(3)
C10 C11 1.363(3)
C11 C12 1.382(3)
C13 C18 1.367(3)
C13 C14 1.368(3)
C14 C15 1.397(3)
C15 C16 1.370(4)
C16 C17 1.354(4)
C17 C18 1.387(3)
C19 C24 1.369(2)
C19 C20 1.374(2)
C20 C21 1.386(3)
C21 C22 1.377(3)
C22 C23 1.376(3)
C23 C24 1.390(2)
C25 C27 1.505(3)
C25 C26 1.521(3)
C25 C28 1.527(3)
C29 C30 1.532(3)
C29 C32 1.533(3)
C29 C31 1.538(3)
C33 C35 1.534(3)
C33 C36 1.534(3)
C33 C34 1.536(2)
C37 C39A 1.449(7)
C37 C40A 1.507(7)
C37 C38A 1.515(7)
C37 C39 1.531(4)
C37 C38 1.546(4)
C37 C40 1.563(4)
